data_4327549
loop_
_publ_author_name
'Hui-Zhong Kou'
'Bei Chuan Zhou'
'Dai-Zheng Liao'
'Ru-Ji Wang'
'Yadong Li'

_publ_contact_author_address
;
Department of Chemistry
Tsinghua University
Beijing 100084
People's Republic of China
;
_publ_contact_author_email kouhz@mail.tsinghua.edu.cn
_publ_contact_author_fax 86-10-62788765
_publ_contact_author_name 'Hui-Zhong KOU'
_publ_contact_author_phone 86(10)62771789
_publ_section_title
;
 From One-dimensional Chain to Pentanuclear Molecule. Magnetism of
 Cyano-Bridged Fe(III)-Ni(II) Complexes
;
_journal_name_full 'Inorganic Chemistry'
_journal_page_first 6887
_journal_page_last 6891
_journal_paper_doi 10.1021/ic025927+
_journal_volume 41
_journal_year 2002
_chemical_formula_sum 'C102 H232 Fe3 K N34 Ni2 O52'
_chemical_formula_weight 3091.29
_chemical_name_systematic
; 
 ? 
;
_space_group_IT_number 14
_symmetry_cell_setting monoclinic
_symmetry_space_group_name_Hall '-P 2yn'
_symmetry_space_group_name_H-M 'P 1 21/n 1'
_atom_sites_solution_hydrogens geom
_atom_sites_solution_primary direct
_atom_sites_solution_secondary difmap
_audit_creation_method SHELXL-97
_cell_angle_alpha 90.00
_cell_angle_beta 103.09(3)
_cell_angle_gamma 90.00
_cell_formula_units_Z 2
_cell_length_a 20.652(4)
_cell_length_b 15.716(3)
_cell_length_c 25.591(5)
_cell_measurement_temperature 293(2)
_cell_volume 8090(3)
_computing_cell_refinement 'SMART :BRUKER MOLECULAR ANALYSIS Research ToolV5.618 Copyr.1997-00 BrukerAXS'
_computing_data_collection 'SMART :BRUKER MOLECULAR ANALYSIS Research ToolV5.618 Copyr.1997-00 BrukerAXS'
_computing_data_reduction 'Bruker SAINT'
_computing_molecular_graphics 'Bruker SHELXTL'
_computing_publication_material 'Bruker SHELXTL'
_computing_structure_refinement 'SHELXL-97 (Sheldrick, 1997)'
_computing_structure_solution 'SHELXS-97 (Sheldrick, 1990)'
_diffrn_ambient_temperature 293(2)
_diffrn_detector_area_resol_mean 15X15microns
_diffrn_measured_fraction_theta_full 0.997
_diffrn_measured_fraction_theta_max 0.997
_diffrn_measurement_device_type 'CCD area detector'
_diffrn_measurement_method 'phi and omega scans'
_diffrn_radiation_monochromator graphite
_diffrn_radiation_source 'fine-focus sealed tube'
_diffrn_radiation_type MoK\a
_diffrn_radiation_wavelength 0.71073
_diffrn_reflns_av_R_equivalents 0.1238
_diffrn_reflns_av_sigmaI/netI 0.1477
_diffrn_reflns_limit_h_max 23
_diffrn_reflns_limit_h_min -24
_diffrn_reflns_limit_k_max 18
_diffrn_reflns_limit_k_min -18
_diffrn_reflns_limit_l_max 27
_diffrn_reflns_limit_l_min -30
_diffrn_reflns_number 44659
_diffrn_reflns_theta_full 25.00
_diffrn_reflns_theta_max 25.00
_diffrn_reflns_theta_min 2.40
_exptl_absorpt_coefficient_mu 0.602
_exptl_absorpt_correction_T_max 1.000
_exptl_absorpt_correction_T_min 0.895
_exptl_absorpt_correction_type SADABS
_exptl_crystal_colour brown
_exptl_crystal_density_diffrn 1.269
_exptl_crystal_F_000 3302
_exptl_crystal_size_max 0.30
_exptl_crystal_size_mid 0.20
_exptl_crystal_size_min 0.15
_refine_diff_density_max 0.858
_refine_diff_density_min -0.426
_refine_diff_density_rms 0.086
_refine_ls_extinction_method none
_refine_ls_goodness_of_fit_ref 0.945
_refine_ls_hydrogen_treatment mixed
_refine_ls_matrix_type full
_refine_ls_number_parameters 895
_refine_ls_number_reflns 14207
_refine_ls_number_restraints 16
_refine_ls_restrained_S_all 1.002
_refine_ls_R_factor_all 0.1885
_refine_ls_R_factor_gt 0.0837
_refine_ls_shift/su_max 0.042
_refine_ls_shift/su_mean 0.001
_refine_ls_structure_factor_coef Fsqd
_refine_ls_weighting_details 'calc w=1/[\s^2^(Fo^2^)+(0.1241P)^2^+0.0000P] where P=(Fo^2^+2Fc^2^)/3'
_refine_ls_weighting_scheme calc
_refine_ls_wR_factor_gt 0.1964
_refine_ls_wR_factor_ref 0.2530
_reflns_number_gt 6156
_reflns_number_total 14207
_reflns_threshold_expression >2sigma(I)
_cod_data_source_file ic0259272B-2_s2_2.cif
_cod_data_source_block 2
_cod_database_code 4327549

loop_
_symmetry_equiv_pos_as_xyz
'x, y, z'
'-x+1/2, y+1/2, -z+1/2'
'-x, -y, -z'
'x-1/2, -y-1/2, z-1/2'

loop_
_atom_site_label
_atom_site_type_symbol
_atom_site_fract_x
_atom_site_fract_y
_atom_site_fract_z
_atom_site_U_iso_or_equiv
_atom_site_adp_type
_atom_site_occupancy
_atom_site_symmetry_multiplicity
_atom_site_calc_flag
_atom_site_refinement_flags
Ni1 Ni 0.20604(5) 0.86030(5) 0.10006(3) 0.0425(3) Uani 1 1 d .
Fe2 Fe 0.0000 1.0000 0.0000 0.0485(4) Uani 1 2 d S
Fe3 Fe 0.43994(5) 0.93680(6) 0.18540(4) 0.0460(3) Uani 1 1 d .
K1 K 0.0000 0.5000 0.0000 0.0756(9) Uani 1 2 d S
N13 N 0.2231(3) 0.9449(4) 0.0428(2) 0.0474(15) Uani 1 1 d .
H13C H 0.1832 0.9561 0.0201 0.057 Uiso 1 1 calc R
N4 N 0.3099(3) 0.8471(4) 0.1311(2) 0.0493(16) Uani 1 1 d .
N11 N 0.1882(3) 0.7795(3) 0.1576(2) 0.0483(16) Uani 1 1 d .
H11C H 0.2272 0.7704 0.1819 0.058 Uiso 1 1 calc R
C10 C 0.2049(4) 1.0422(4) 0.1117(3) 0.055(2) Uani 1 1 d .
H10A H 0.2214 1.0922 0.1327 0.065 Uiso 1 1 calc R
H10B H 0.1592 1.0527 0.0932 0.065 Uiso 1 1 calc R
N12 N 0.2028(3) 0.7527(4) 0.0528(2) 0.0499(16) Uani 1 1 d .
H12C H 0.1618 0.7498 0.0304 0.060 Uiso 1 1 calc R
N10 N 0.2080(3) 0.9677(3) 0.1473(2) 0.0449(15) Uani 1 1 d .
H10C H 0.2483 0.9690 0.1708 0.054 Uiso 1 1 calc R
C3 C 0.0187(4) 1.0795(5) 0.0593(3) 0.058(2) Uani 1 1 d .
N2 N 0.1031(3) 0.8779(4) 0.0662(2) 0.0527(17) Uani 1 1 d .
N14 N 0.2468(3) 0.8297(4) -0.0153(2) 0.0556(17) Uani 1 1 d .
N9 N 0.4567(4) 0.8270(4) 0.2873(3) 0.073(2) Uani 1 1 d .
N5 N 0.4234(4) 1.0405(5) 0.0814(3) 0.074(2) Uani 1 1 d .
N15 N 0.1581(3) 0.8932(4) 0.2133(2) 0.0564(17) Uani 1 1 d .
N17 N 0.1301(4) 0.9367(4) 0.3137(3) 0.070(2) Uani 1 1 d .
H17A H 0.1220 0.9742 0.3375 0.105 Uiso 1 1 calc R
H17B H 0.1291 0.8843 0.3267 0.105 Uiso 1 1 calc R
H17E H 0.0993 0.9416 0.2833 0.105 Uiso 1 1 calc R
C4 C 0.3603(4) 0.8755(4) 0.1518(3) 0.0431(18) Uani 1 1 d .
C2 C 0.0625(4) 0.9208(5) 0.0414(3) 0.0480(19) Uani 1 1 d .
C9 C 0.4506(4) 0.8671(5) 0.2494(3) 0.053(2) Uani 1 1 d .
N16 N 0.2454(4) 0.8469(5) -0.1278(3) 0.085(2) Uani 1 1 d .
H16A H 0.2477 0.8763 -0.1570 0.128 Uiso 1 1 calc R
H16B H 0.2384 0.7922 -0.1362 0.128 Uiso 1 1 calc R
H16E H 0.2834 0.8525 -0.1034 0.128 Uiso 1 1 calc R
C14 C 0.2093(4) 0.6814(5) 0.0907(3) 0.057(2) Uani 1 1 d .
H14A H 0.2554 0.6757 0.1099 0.068 Uiso 1 1 calc R
H14B H 0.1959 0.6289 0.0714 0.068 Uiso 1 1 calc R
C5 C 0.4303(4) 1.0029(5) 0.1202(3) 0.053(2) Uani 1 1 d .
C16 C 0.1389(4) 0.8136(5) 0.1870(3) 0.055(2) Uani 1 1 d .
H16C H 0.0965 0.8209 0.1617 0.066 Uiso 1 1 calc R
H16D H 0.1328 0.7722 0.2135 0.066 Uiso 1 1 calc R
C8 C 0.4948(4) 0.8593(5) 0.1559(3) 0.057(2) Uani 1 1 d .
C6 C 0.5163(4) 1.0004(5) 0.2222(3) 0.057(2) Uani 1 1 d .
C12 C 0.2680(4) 0.9103(5) 0.0103(3) 0.055(2) Uani 1 1 d .
H12A H 0.2714 0.9515 -0.0172 0.067 Uiso 1 1 calc R
H12B H 0.3120 0.9033 0.0333 0.067 Uiso 1 1 calc R
C1 C -0.0729(5) 0.9551(5) 0.0268(3) 0.063(2) Uani 1 1 d .
C18 C 0.2107(4) 0.8917(5) 0.2616(3) 0.060(2) Uani 1 1 d .
H18A H 0.2526 0.9061 0.2527 0.072 Uiso 1 1 calc R
H18B H 0.2146 0.8347 0.2765 0.072 Uiso 1 1 calc R
N7 N 0.3409(4) 1.0524(5) 0.2270(3) 0.071(2) Uani 1 1 d .
C7 C 0.3789(5) 1.0125(5) 0.2128(3) 0.055(2) Uani 1 1 d .
C15 C 0.1668(4) 0.6972(5) 0.1294(3) 0.056(2) Uani 1 1 d .
H15A H 0.1716 0.6511 0.1552 0.067 Uiso 1 1 calc R
H15B H 0.1205 0.7005 0.1106 0.067 Uiso 1 1 calc R
N8 N 0.5256(4) 0.8131(5) 0.1367(3) 0.082(2) Uani 1 1 d .
N3 N 0.0307(4) 1.1258(5) 0.0940(3) 0.089(3) Uani 1 1 d .
C11 C 0.2471(4) 1.0245(4) 0.0711(3) 0.0495(19) Uani 1 1 d .
H11A H 0.2431 1.0711 0.0458 0.059 Uiso 1 1 calc R
H11B H 0.2935 1.0189 0.0894 0.059 Uiso 1 1 calc R
C17 C 0.1565(4) 0.9676(5) 0.1792(3) 0.054(2) Uani 1 1 d .
H17C H 0.1620 1.0181 0.2016 0.065 Uiso 1 1 calc R
H17D H 0.1131 0.9709 0.1549 0.065 Uiso 1 1 calc R
C13 C 0.2531(4) 0.7563(5) 0.0196(3) 0.060(2) Uani 1 1 d .
H13A H 0.2971 0.7566 0.0432 0.072 Uiso 1 1 calc R
H13B H 0.2494 0.7053 -0.0022 0.072 Uiso 1 1 calc R
N6 N 0.5620(4) 1.0382(5) 0.2454(3) 0.084(2) Uani 1 1 d .
C21 C 0.1894(5) 0.8802(6) -0.1055(3) 0.070(3) Uani 1 1 d .
H21A H 0.1479 0.8748 -0.1321 0.084 Uiso 1 1 calc R
H21B H 0.1965 0.9400 -0.0967 0.084 Uiso 1 1 calc R
N1 N -0.1178(4) 0.9318(5) 0.0429(3) 0.088(3) Uani 1 1 d .
C20 C 0.1851(4) 0.8313(5) -0.0562(3) 0.059(2) Uani 1 1 d .
H20A H 0.1506 0.8562 -0.0409 0.071 Uiso 1 1 calc R
H20B H 0.1721 0.7732 -0.0664 0.071 Uiso 1 1 calc R
C19 C 0.1972(5) 0.9535(6) 0.3030(3) 0.074(3) Uani 1 1 d .
H19A H 0.2310 0.9474 0.3360 0.089 Uiso 1 1 calc R
H19B H 0.1991 1.0113 0.2902 0.089 Uiso 1 1 calc R
O2 O 0.0799(3) 0.4178(4) 0.0851(2) 0.0840(19) Uani 1 1 d .
C37 C 0.1028(6) 0.4677(7) 0.1311(4) 0.088(3) Uani 1 1 d .
H37A H 0.1378 0.5054 0.1255 0.106 Uiso 1 1 calc R
H37B H 0.1209 0.4313 0.1615 0.106 Uiso 1 1 calc R
C35 C 0.1007(6) 0.3074(7) 0.0296(5) 0.102(4) Uani 1 1 d .
H35A H 0.1338 0.2663 0.0245 0.122 Uiso 1 1 calc R
H35B H 0.0638 0.2769 0.0384 0.122 Uiso 1 1 calc R
C38 C 0.0467(6) 0.5183(7) 0.1421(4) 0.097(4) Uani 1 1 d .
H38A H 0.0102 0.4808 0.1445 0.117 Uiso 1 1 calc R
H38B H 0.0607 0.5478 0.1761 0.117 Uiso 1 1 calc R
C36 C 0.1302(6) 0.3669(7) 0.0738(4) 0.100(3) Uani 1 1 d .
H36A H 0.1514 0.3349 0.1055 0.119 Uiso 1 1 calc R
H36B H 0.1636 0.4021 0.0632 0.119 Uiso 1 1 calc R
O1 O 0.0249(3) 0.5792(4) 0.0995(2) 0.0812(18) Uani 1 1 d .
O3 O 0.0782(3) 0.3564(4) -0.0184(3) 0.0830(18) Uani 1 1 d .
C39 C -0.0227(6) 0.6385(8) 0.1102(4) 0.113(4) Uani 1 1 d .
H39A H -0.0031 0.6727 0.1413 0.136 Uiso 1 1 calc R
H39B H -0.0607 0.6084 0.1176 0.136 Uiso 1 1 calc R
C34 C 0.0443(6) 0.3063(7) -0.0628(5) 0.114(4) Uani 1 1 d .
H34A H 0.0059 0.2791 -0.0541 0.137 Uiso 1 1 calc R
H34B H 0.0737 0.2622 -0.0705 0.137 Uiso 1 1 calc R
O11 O 0.0565(10) 1.0894(7) 0.2775(7) 0.271(9) Uani 1 1 d .
O12 O -0.0101(6) 0.9484(13) 0.2337(7) 0.223(6) Uani 1 1 d .
O49 O 0.1240(5) 1.0777(6) 0.3866(4) 0.153(4) Uani 1 1 d .
C47 C 0.0105(10) 1.0998(13) 0.2398(11) 0.197(11) Uani 1 1 d .
H47A H 0.0223 1.1414 0.2155 0.237 Uiso 1 1 calc R
H47B H -0.0275 1.1213 0.2521 0.237 Uiso 1 1 calc R
C48 C 0.0866(11) 1.1554(10) 0.3099(7) 0.198(9) Uani 1 1 d .
H48A H 0.0669 1.2087 0.2950 0.238 Uiso 1 1 calc R
H48B H 0.1333 1.1568 0.3091 0.238 Uiso 1 1 calc R
C46 C -0.0062(15) 1.0212(18) 0.2124(9) 0.243(16) Uani 1 1 d .
H46A H -0.0491 1.0304 0.1882 0.291 Uiso 1 1 calc R
H46B H 0.0254 1.0142 0.1899 0.291 Uiso 1 1 calc R
C45 C -0.0270(13) 0.8651(18) 0.2180(12) 0.274(18) Uani 1 1 d .
H45A H 0.0013 0.8486 0.1943 0.329 Uiso 1 1 calc R
H45B H -0.0721 0.8668 0.1963 0.329 Uiso 1 1 calc R
C44 C -0.0247(12) 0.7919(19) 0.2578(14) 0.37(4) Uani 1 1 d D
H44A H -0.0513 0.8045 0.2837 0.441 Uiso 1 1 calc R
H44B H -0.0403 0.7392 0.2395 0.441 Uiso 1 1 calc R
C55 C 0.0573(6) 0.7197(10) 0.3218(9) 0.197(10) Uani 1 1 d D
H55A H 0.0364 0.7320 0.3513 0.236 Uiso 1 1 calc R
H55B H 0.0395 0.6664 0.3056 0.236 Uiso 1 1 calc R
O13 O 0.0421(12) 0.7875(8) 0.2822(8) 0.277(10) Uani 1 1 d D
O12W O 0.4115(10) 1.2683(8) -0.0647(7) 0.149(8) Uani 0.50 1 d P
O6W O 0.2272(5) 1.1822(7) -0.0503(4) 0.174(4) Uani 1 1 d .
O10W O 0.6623(8) 1.1471(11) 0.2959(7) 0.148(8) Uani 0.50 1 d P
O7W O 0.2388(9) 1.3441(16) -0.1032(7) 0.187(10) Uani 0.50 1 d P
O8W O -0.0322(11) 0.9614(12) 0.3523(7) 0.171(9) Uani 0.50 1 d P
O5W O 0.6646(12) 1.0780(17) 0.3445(12) 0.222(12) Uani 0.50 1 d P
O14W O 0.3584(4) 1.1326(6) -0.0127(3) 0.139(3) Uani 1 1 d .
O9W O 0.1330(3) 1.2141(4) 0.1734(2) 0.088(2) Uani 1 1 d .
O4W O -0.1704(5) 0.5247(6) 0.0467(4) 0.153(3) Uani 1 1 d .
O1W O -0.0471(3) 0.2730(4) 0.1149(2) 0.0836(19) Uani 1 1 d .
O11W O 0.2401(3) 1.1635(4) 0.2542(2) 0.091(2) Uani 1 1 d .
O15W O -0.0998(4) 0.3773(5) 0.0247(3) 0.116(3) Uani 1 1 d .
C50 C 0.1158(4) 1.0612(5) 0.4363(3) 0.176(8) Uani 1 1 d .
H50A H 0.0711 1.0410 0.4350 0.211 Uiso 1 1 calc R
H50B H 0.1237 1.1119 0.4584 0.211 Uiso 1 1 calc R
O50 O 0.1454(4) 0.7799(5) 0.3732(3) 0.303(11) Uani 1 1 d RD
O51 O 0.1499(4) 0.9185(5) 0.4322(3) 0.342(14) Uani 1 1 d R
C51 C 0.1673(4) 0.9919(5) 0.4589(3) 0.234(11) Uani 1 1 d R
H51A H 0.2109 1.0094 0.4549 0.280 Uiso 1 1 calc R
H51B H 0.1692 0.9836 0.4968 0.280 Uiso 1 1 calc R
C52 C 0.1766(4) 0.8513(5) 0.4521(3) 0.224(10) Uani 1 1 d R
H52A H 0.1557 0.8342 0.4808 0.269 Uiso 1 1 calc R
H52B H 0.2229 0.8632 0.4681 0.269 Uiso 1 1 calc R
C53 C 0.1737(4) 0.7762(5) 0.4139(3) 0.34(2) Uani 1 1 d RDU
H53A H 0.2191 0.7627 0.4125 0.409 Uiso 1 1 calc R
H53B H 0.1569 0.7278 0.4303 0.409 Uiso 1 1 calc R
C54 C 0.1277(4) 0.7118(5) 0.3418(3) 0.215(9) Uani 1 1 d RD
H54A H 0.1383 0.6596 0.3622 0.258 Uiso 1 1 calc R
H54B H 0.1504 0.7115 0.3125 0.258 Uiso 1 1 calc R
C49 C 0.0808(4) 1.1490(5) 0.3667(3) 0.154(6) Uani 1 1 d R
H49A H 0.0960 1.2006 0.3864 0.185 Uiso 1 1 calc R
H49B H 0.0353 1.1375 0.3689 0.185 Uiso 1 1 calc R
O13W O 0.3714(4) 1.4083(5) -0.0883(3) 0.104(11) Uani 0.25 1 d PR
O16W O 0.4308(4) 1.4472(5) -0.0671(3) 0.18(2) Uani 0.25 1 d PR
C25 C 0.1366(11) 0.7145(15) -0.2268(9) 0.183(9) Uani 1 1 d .
H25A H 0.1077 0.7361 -0.2048 0.219 Uiso 1 1 calc R
H25B H 0.1158 0.6649 -0.2462 0.219 Uiso 1 1 calc R
C24 C 0.1484(9) 0.7813(14) -0.2651(7) 0.177(8) Uani 1 1 d .
H24A H 0.1824 0.7623 -0.2831 0.213 Uiso 1 1 calc R
H24B H 0.1079 0.7914 -0.2920 0.213 Uiso 1 1 calc R
C27 C 0.2702(17) 0.6043(15) -0.1287(10) 0.234(18) Uani 1 1 d .
H27A H 0.2699 0.5560 -0.1051 0.281 Uiso 1 1 calc R
H27B H 0.2954 0.5889 -0.1550 0.281 Uiso 1 1 calc R
C31 C 0.4069(9) 0.9757(12) -0.0952(9) 0.178(8) Uani 1 1 d .
H31A H 0.4303 1.0268 -0.0801 0.214 Uiso 1 1 calc R
H31B H 0.4236 0.9585 -0.1261 0.214 Uiso 1 1 calc R
C30 C 0.4163(9) 0.9070(13) -0.0549(7) 0.160(7) Uani 1 1 d .
H30A H 0.4630 0.9016 -0.0378 0.192 Uiso 1 1 calc R
H30B H 0.3923 0.9206 -0.0275 0.192 Uiso 1 1 calc R
C29 C 0.3994(10) 0.7504(18) -0.0500(8) 0.207(11) Uani 1 1 d .
H29A H 0.3781 0.7578 -0.0202 0.249 Uiso 1 1 calc R
H29B H 0.4464 0.7411 -0.0351 0.249 Uiso 1 1 calc R
C26 C 0.1966(16) 0.6290(15) -0.1578(11) 0.244(19) Uani 1 1 d .
H26A H 0.1736 0.5799 -0.1762 0.292 Uiso 1 1 calc R
H26B H 0.1724 0.6488 -0.1318 0.292 Uiso 1 1 calc R
C28 C 0.3709(14) 0.6710(16) -0.0809(8) 0.202(13) Uani 1 1 d .
H28A H 0.3902 0.6643 -0.1118 0.242 Uiso 1 1 calc R
H28B H 0.3826 0.6214 -0.0581 0.242 Uiso 1 1 calc R
C23 C 0.1779(11) 0.9245(15) -0.2698(6) 0.190(9) Uani 1 1 d .
H23A H 0.2169 0.9148 -0.2841 0.228 Uiso 1 1 calc R
H23B H 0.1397 0.9303 -0.2997 0.228 Uiso 1 1 calc R
C33 C 0.2539(14) 1.053(2) -0.1789(13) 0.291(19) Uani 1 1 d .
H33A H 0.2260 1.0517 -0.1530 0.350 Uiso 1 1 calc R
H33B H 0.2426 1.1025 -0.2015 0.350 Uiso 1 1 calc R
C22 C 0.185(2) 0.992(4) -0.242(3) 0.75(5) Uani 1 1 d DU
H22A H 0.1500 0.9979 -0.2229 0.897 Uiso 1 1 calc R
H22B H 0.1840 1.0417 -0.2652 0.897 Uiso 1 1 calc R
C32 C 0.3267(12) 1.0538(12) -0.1507(9) 0.198(10) Uani 1 1 d .
H32A H 0.3536 1.0434 -0.1766 0.238 Uiso 1 1 calc R
H32B H 0.3383 1.1094 -0.1349 0.238 Uiso 1 1 calc R
O9 O 0.2997(10) 0.6766(8) -0.0983(6) 0.195(6) Uani 1 1 d .
O8 O 0.3919(6) 0.8275(11) -0.0806(5) 0.183(5) Uani 1 1 d .
O5 O 0.1683(5) 0.8544(8) -0.2376(3) 0.140(3) Uani 1 1 d .
O7 O 0.3405(6) 0.9900(8) -0.1095(5) 0.165(4) Uani 1 1 d .
O4 O 0.2003(6) 0.6929(8) -0.1942(6) 0.164(4) Uani 1 1 d .
O6 O 0.2467(15) 0.9877(9) -0.2058(9) 0.285(14) Uani 1 1 d D
O2W O 0.3689(18) 0.825(2) -0.1931(10) 0.256(15) Uani 0.50 1 d P
O3W O 0.3171(10) 0.7249(13) -0.2309(12) 0.202(12) Uani 0.50 1 d P

loop_
_atom_site_aniso_label
_atom_site_aniso_U_11
_atom_site_aniso_U_22
_atom_site_aniso_U_33
_atom_site_aniso_U_23
_atom_site_aniso_U_13
_atom_site_aniso_U_12
Ni1 0.0429(6) 0.0422(5) 0.0379(5) 0.0004(4) -0.0003(4) 0.0011(5)
Fe2 0.0494(10) 0.0493(9) 0.0398(8) -0.0019(7) -0.0049(7) 0.0066(8)
Fe3 0.0462(7) 0.0439(6) 0.0424(6) 0.0040(5) -0.0015(5) -0.0022(5)
K1 0.086(2) 0.0782(19) 0.0532(16) 0.0001(14) -0.0045(15) 0.0056(16)
N13 0.043(4) 0.052(4) 0.043(3) -0.003(3) 0.000(3) 0.001(3)
N4 0.047(4) 0.047(4) 0.048(4) -0.007(3) -0.002(3) 0.004(3)
N11 0.048(4) 0.045(4) 0.047(4) 0.003(3) 0.001(3) -0.005(3)
C10 0.066(6) 0.043(4) 0.049(5) 0.001(4) 0.001(4) 0.001(4)
N12 0.051(4) 0.051(4) 0.043(3) -0.007(3) 0.000(3) -0.003(3)
N10 0.043(4) 0.045(3) 0.042(3) 0.001(3) 0.000(3) 0.004(3)
C3 0.059(6) 0.055(5) 0.056(5) -0.004(4) -0.001(4) 0.011(4)
N2 0.051(4) 0.055(4) 0.046(4) 0.006(3) -0.001(3) 0.004(3)
N14 0.064(5) 0.061(4) 0.040(4) -0.002(3) 0.008(3) 0.000(4)
N9 0.104(6) 0.061(4) 0.050(4) 0.018(4) 0.007(4) 0.002(4)
N5 0.073(5) 0.078(5) 0.068(5) 0.020(4) 0.010(4) -0.001(4)
N15 0.069(5) 0.059(4) 0.040(4) 0.005(3) 0.009(3) 0.007(4)
N17 0.097(6) 0.054(4) 0.065(4) 0.010(3) 0.031(4) 0.015(4)
C4 0.052(5) 0.039(4) 0.034(4) 0.002(3) 0.001(4) 0.009(4)
C2 0.049(5) 0.051(5) 0.041(4) -0.004(4) 0.003(4) -0.004(4)
C9 0.056(5) 0.047(5) 0.052(5) -0.007(4) 0.001(4) -0.003(4)
N16 0.098(6) 0.111(6) 0.047(4) -0.002(4) 0.014(4) -0.020(5)
C14 0.077(6) 0.040(4) 0.049(5) -0.004(4) 0.004(4) -0.001(4)
C5 0.047(5) 0.053(5) 0.053(5) 0.007(4) 0.001(4) 0.001(4)
C16 0.055(5) 0.060(5) 0.053(5) 0.001(4) 0.017(4) -0.006(4)
C8 0.057(6) 0.053(5) 0.058(5) 0.010(4) 0.007(4) 0.000(5)
C6 0.059(6) 0.052(5) 0.054(5) 0.005(4) 0.000(4) -0.004(4)
C12 0.052(5) 0.067(5) 0.045(4) 0.003(4) 0.006(4) -0.011(4)
C1 0.054(6) 0.067(6) 0.065(6) 0.015(4) 0.009(5) 0.022(5)
C18 0.065(6) 0.070(5) 0.042(4) 0.002(4) 0.004(4) 0.001(5)
N7 0.070(5) 0.075(5) 0.062(5) -0.021(4) 0.003(4) 0.012(4)
C7 0.064(6) 0.053(5) 0.040(4) 0.001(4) -0.002(4) -0.009(5)
C15 0.060(5) 0.046(5) 0.055(5) 0.001(4) 0.001(4) -0.005(4)
N8 0.083(6) 0.070(5) 0.095(6) -0.001(5) 0.028(5) 0.007(5)
N3 0.111(7) 0.072(5) 0.071(5) -0.024(4) -0.005(5) 0.020(5)
C11 0.056(5) 0.038(4) 0.052(5) 0.004(3) 0.007(4) -0.005(4)
C17 0.060(5) 0.056(5) 0.042(4) -0.007(4) 0.004(4) 0.010(4)
C13 0.072(6) 0.055(5) 0.047(5) -0.014(4) 0.002(4) 0.003(4)
N6 0.076(6) 0.081(5) 0.085(6) -0.012(4) -0.004(5) -0.023(5)
C21 0.079(7) 0.083(6) 0.049(5) -0.005(4) 0.016(5) -0.009(5)
N1 0.074(6) 0.107(7) 0.080(6) 0.020(5) 0.013(5) 0.011(5)
C20 0.056(5) 0.072(6) 0.045(5) -0.012(4) 0.002(4) 0.002(4)
C19 0.096(8) 0.077(6) 0.046(5) -0.001(4) 0.008(5) 0.003(6)
O2 0.081(5) 0.091(5) 0.070(4) 0.009(4) -0.003(4) -0.007(4)
C37 0.080(8) 0.099(8) 0.072(7) 0.014(6) -0.008(6) -0.011(7)
C35 0.115(10) 0.081(7) 0.107(9) 0.024(7) 0.020(8) 0.023(7)
C38 0.121(10) 0.106(8) 0.052(6) 0.017(6) -0.007(6) -0.028(8)
C36 0.097(9) 0.097(8) 0.094(8) 0.026(7) -0.001(7) 0.018(7)
O1 0.085(5) 0.088(4) 0.064(4) -0.001(4) 0.004(4) -0.014(4)
O3 0.094(5) 0.066(4) 0.083(4) -0.006(4) 0.008(4) 0.000(4)
C39 0.113(10) 0.138(11) 0.081(8) -0.048(8) 0.006(7) 0.023(9)
C34 0.116(10) 0.089(8) 0.121(10) -0.020(8) -0.009(8) 0.015(7)
O11 0.35(2) 0.094(8) 0.282(18) 0.022(10) -0.114(16) 0.013(11)
O12 0.120(9) 0.225(16) 0.31(2) -0.069(15) 0.021(11) -0.016(10)
O49 0.179(10) 0.126(7) 0.164(9) -0.041(7) 0.061(8) -0.039(7)
C47 0.138(15) 0.163(19) 0.29(3) 0.13(2) 0.052(16) 0.082(14)
C48 0.24(2) 0.102(11) 0.210(19) -0.065(13) -0.027(17) 0.008(13)
C46 0.39(4) 0.18(2) 0.21(2) 0.09(2) 0.17(3) 0.04(2)
C45 0.19(2) 0.28(3) 0.40(4) -0.24(3) 0.17(2) -0.15(2)
C44 0.18(2) 0.38(6) 0.62(7) -0.30(6) 0.23(4) -0.23(4)
C55 0.21(2) 0.070(10) 0.35(3) 0.022(14) 0.15(2) 0.010(12)
O13 0.39(3) 0.107(10) 0.40(3) -0.061(13) 0.24(2) -0.086(14)
O12W 0.27(2) 0.058(8) 0.197(16) -0.046(9) 0.207(17) -0.027(10)
O6W 0.122(8) 0.203(10) 0.194(10) 0.083(8) 0.030(7) -0.004(7)
O10W 0.112(13) 0.149(15) 0.145(15) 0.052(12) -0.049(11) -0.075(12)
O7W 0.105(13) 0.33(3) 0.115(13) 0.125(16) -0.005(10) -0.049(16)
O8W 0.21(2) 0.164(16) 0.148(16) 0.022(13) 0.061(15) -0.101(16)
O5W 0.18(2) 0.21(2) 0.26(3) -0.11(2) 0.01(2) -0.022(19)
O14W 0.145(8) 0.179(8) 0.088(5) 0.049(5) 0.017(5) 0.031(6)
O9W 0.088(5) 0.093(5) 0.073(4) -0.011(3) -0.006(4) 0.022(4)
O4W 0.157(9) 0.138(7) 0.153(8) 0.023(6) 0.015(7) -0.029(6)
O1W 0.068(4) 0.091(4) 0.081(4) -0.015(4) -0.005(3) 0.007(4)
O11W 0.080(5) 0.103(5) 0.078(4) -0.031(4) -0.009(4) 0.015(4)
O15W 0.112(6) 0.149(7) 0.075(4) 0.010(4) -0.007(4) -0.033(5)
C50 0.21(2) 0.23(2) 0.105(11) 0.007(12) 0.080(13) -0.036(15)
O50 0.55(4) 0.116(11) 0.28(2) 0.002(11) 0.18(2) 0.011(15)
O51 0.55(3) 0.217(16) 0.180(13) 0.105(13) -0.081(17) -0.086(19)
C51 0.33(3) 0.22(2) 0.172(19) -0.028(18) 0.10(2) -0.03(2)
C52 0.24(2) 0.22(2) 0.188(19) 0.072(17) 0.000(16) 0.052(18)
C53 0.36(3) 0.32(3) 0.31(3) 0.016(18) 0.011(18) 0.040(19)
C54 0.26(3) 0.157(18) 0.25(2) -0.006(17) 0.12(2) -0.02(2)
C49 0.137(13) 0.112(11) 0.199(17) -0.045(12) 0.006(13) 0.031(10)
O13W 0.11(3) 0.13(3) 0.075(18) 0.025(17) 0.031(18) 0.05(2)
O16W 0.28(6) 0.12(3) 0.19(4) 0.04(3) 0.16(4) 0.10(3)
C25 0.131(16) 0.25(2) 0.178(19) -0.091(17) 0.048(15) -0.101(17)
C24 0.127(14) 0.25(2) 0.138(15) -0.112(17) 0.002(12) 0.012(15)
C27 0.47(6) 0.094(14) 0.19(2) -0.032(14) 0.18(3) -0.01(2)
C31 0.118(14) 0.162(16) 0.28(2) -0.042(16) 0.106(16) -0.067(12)
C30 0.155(16) 0.157(16) 0.185(17) 0.004(14) 0.076(13) -0.055(13)
C29 0.153(17) 0.34(3) 0.136(17) 0.12(2) 0.043(14) 0.09(2)
C26 0.43(5) 0.125(19) 0.26(4) -0.066(19) 0.25(4) -0.12(3)
C28 0.22(3) 0.25(3) 0.147(18) 0.040(16) 0.062(18) 0.15(2)
C23 0.21(2) 0.27(2) 0.103(11) 0.057(15) 0.074(13) 0.029(18)
C33 0.21(3) 0.32(4) 0.35(4) 0.24(3) 0.06(3) 0.11(3)
C22 0.75(5) 0.75(5) 0.74(5) -0.01(2) 0.17(2) -0.524
C32 0.26(3) 0.137(15) 0.22(2) 0.086(15) 0.084(19) -0.015(16)
O9 0.312(19) 0.145(10) 0.184(11) 0.047(9) 0.175(13) 0.087(12)
O8 0.149(10) 0.239(14) 0.168(11) 0.095(11) 0.049(8) 0.028(10)
O5 0.131(8) 0.194(10) 0.083(6) -0.031(7) -0.003(5) -0.003(7)
O7 0.123(9) 0.195(12) 0.192(11) -0.063(10) 0.064(8) -0.051(8)
O4 0.145(10) 0.171(10) 0.195(11) -0.080(9) 0.076(9) -0.070(8)
O6 0.46(4) 0.132(11) 0.32(2) -0.033(13) 0.19(2) -0.104(16)
O2W 0.36(4) 0.27(3) 0.17(2) 0.02(2) 0.13(2) 0.11(3)
O3W 0.118(15) 0.152(17) 0.37(3) 0.14(2) 0.117(19) 0.025(13)

loop_
_atom_type_symbol
_atom_type_description
_atom_type_scat_dispersion_real
_atom_type_scat_dispersion_imag
_atom_type_scat_source
C C 0.0033 0.0016 'International Tables Vol C Tables 4.2.6.8 and 6.1.1.4'
H H 0.0000 0.0000 'International Tables Vol C Tables 4.2.6.8 and 6.1.1.4'
N N 0.0061 0.0033 'International Tables Vol C Tables 4.2.6.8 and 6.1.1.4'
O O 0.0106 0.0060 'International Tables Vol C Tables 4.2.6.8 and 6.1.1.4'
Fe Fe 0.3463 0.8444 'International Tables Vol C Tables 4.2.6.8 and 6.1.1.4'
Ni Ni 0.3393 1.1124 'International Tables Vol C Tables 4.2.6.8 and 6.1.1.4'
K K 0.2009 0.2494 'International Tables Vol C Tables 4.2.6.8 and 6.1.1.4'

loop_
_geom_angle_atom_site_label_1
_geom_angle_atom_site_label_2
_geom_angle_atom_site_label_3
_geom_angle
_geom_angle_site_symmetry_1
_geom_angle_site_symmetry_3
N11 Ni1 N13 178.4(2) . .
N11 Ni1 N10 94.0(2) . .
N13 Ni1 N10 84.6(2) . .
N11 Ni1 N12 85.7(2) . .
N13 Ni1 N12 95.7(2) . .
N10 Ni1 N12 179.3(3) . .
N11 Ni1 N4 90.1(2) . .
N13 Ni1 N4 90.5(2) . .
N10 Ni1 N4 88.7(2) . .
N12 Ni1 N4 92.0(2) . .
N11 Ni1 N2 92.7(2) . .
N13 Ni1 N2 86.7(2) . .
N10 Ni1 N2 91.0(2) . .
N12 Ni1 N2 88.3(2) . .
N4 Ni1 N2 177.2(2) . .
C1 Fe2 C1 180.000(1) 3_575 .
C1 Fe2 C2 92.7(3) 3_575 3_575
C1 Fe2 C2 87.3(3) . 3_575
C1 Fe2 C2 87.3(3) 3_575 .
C1 Fe2 C2 92.7(3) . .
C2 Fe2 C2 180.0(4) 3_575 .
C1 Fe2 C3 89.4(4) 3_575 3_575
C1 Fe2 C3 90.6(4) . 3_575
C2 Fe2 C3 89.8(3) 3_575 3_575
C2 Fe2 C3 90.2(3) . 3_575
C1 Fe2 C3 90.6(4) 3_575 .
C1 Fe2 C3 89.4(4) . .
C2 Fe2 C3 90.2(3) 3_575 .
C2 Fe2 C3 89.8(3) . .
C3 Fe2 C3 180.0(5) 3_575 .
C6 Fe3 C8 91.8(4) . .
C6 Fe3 C4 176.4(3) . .
C8 Fe3 C4 91.5(3) . .
C6 Fe3 C5 93.2(3) . .
C8 Fe3 C5 87.5(3) . .
C4 Fe3 C5 88.4(3) . .
C6 Fe3 C9 87.5(3) . .
C8 Fe3 C9 90.5(3) . .
C4 Fe3 C9 91.0(3) . .
C5 Fe3 C9 177.9(3) . .
C6 Fe3 C7 91.8(3) . .
C8 Fe3 C7 176.4(3) . .
C4 Fe3 C7 84.9(3) . .
C5 Fe3 C7 91.9(3) . .
C9 Fe3 C7 90.0(3) . .
O2 K1 O2 180.0(3) 3_565 .
O2 K1 O1 61.9(2) 3_565 3_565
O2 K1 O1 118.1(2) . 3_565
O2 K1 O1 118.1(2) 3_565 .
O2 K1 O1 61.9(2) . .
O1 K1 O1 180.0(3) 3_565 .
O2 K1 O3 120.0(2) 3_565 .
O2 K1 O3 60.0(2) . .
O1 K1 O3 59.5(2) 3_565 .
O1 K1 O3 120.5(2) . .
O2 K1 O3 60.0(2) 3_565 3_565
O2 K1 O3 120.0(2) . 3_565
O1 K1 O3 120.5(2) 3_565 3_565
O1 K1 O3 59.5(2) . 3_565
O3 K1 O3 180.0(3) . 3_565
O2 K1 O15W 81.23(19) 3_565 3_565
O2 K1 O15W 98.77(19) . 3_565
O1 K1 O15W 95.08(18) 3_565 3_565
O1 K1 O15W 84.92(18) . 3_565
O3 K1 O15W 91.8(2) . 3_565
O3 K1 O15W 88.2(2) 3_565 3_565
O2 K1 O15W 98.77(19) 3_565 .
O2 K1 O15W 81.23(19) . .
O1 K1 O15W 84.92(18) 3_565 .
O1 K1 O15W 95.08(18) . .
O3 K1 O15W 88.2(2) . .
O3 K1 O15W 91.8(2) 3_565 .
O15W K1 O15W 180.0(3) 3_565 .
C11 N13 C12 113.8(6) . .
C11 N13 Ni1 106.8(4) . .
C12 N13 Ni1 113.0(4) . .
C11 N13 H13C 107.6 . .
C12 N13 H13C 107.6 . .
Ni1 N13 H13C 107.6 . .
C4 N4 Ni1 150.5(6) . .
C16 N11 C15 113.1(6) . .
C16 N11 Ni1 113.2(4) . .
C15 N11 Ni1 105.7(4) . .
C16 N11 H11C 108.2 . .
C15 N11 H11C 108.2 . .
Ni1 N11 H11C 108.2 . .
N10 C10 C11 108.9(6) . .
N10 C10 H10A 109.9 . .
C11 C10 H10A 109.9 . .
N10 C10 H10B 109.9 . .
C11 C10 H10B 109.9 . .
H10A C10 H10B 108.3 . .
C14 N12 C13 115.9(6) . .
C14 N12 Ni1 104.5(4) . .
C13 N12 Ni1 111.6(4) . .
C14 N12 H12C 108.2 . .
C13 N12 H12C 108.2 . .
Ni1 N12 H12C 108.2 . .
C10 N10 C17 113.9(6) . .
C10 N10 Ni1 107.2(4) . .
C17 N10 Ni1 113.5(4) . .
C10 N10 H10C 107.3 . .
C17 N10 H10C 107.3 . .
Ni1 N10 H10C 107.3 . .
N3 C3 Fe2 178.9(8) . .
C2 N2 Ni1 147.1(6) . .
C13 N14 C12 116.3(6) . .
C13 N14 C20 113.6(6) . .
C12 N14 C20 115.9(6) . .
C16 N15 C18 117.4(6) . .
C16 N15 C17 117.0(6) . .
C18 N15 C17 115.9(7) . .
C19 N17 H17A 109.5 . .
C19 N17 H17B 109.5 . .
H17A N17 H17B 109.5 . .
C19 N17 H17E 109.5 . .
H17A N17 H17E 109.5 . .
H17B N17 H17E 109.5 . .
N4 C4 Fe3 173.0(6) . .
N2 C2 Fe2 175.2(7) . .
N9 C9 Fe3 179.2(8) . .
C21 N16 H16A 109.5 . .
C21 N16 H16B 109.5 . .
H16A N16 H16B 109.5 . .
C21 N16 H16E 109.5 . .
H16A N16 H16E 109.5 . .
H16B N16 H16E 109.5 . .
N12 C14 C15 109.5(6) . .
N12 C14 H14A 109.8 . .
C15 C14 H14A 109.8 . .
N12 C14 H14B 109.8 . .
C15 C14 H14B 109.8 . .
H14A C14 H14B 108.2 . .
N5 C5 Fe3 178.4(8) . .
N15 C16 N11 113.7(6) . .
N15 C16 H16C 108.8 . .
N11 C16 H16C 108.8 . .
N15 C16 H16D 108.8 . .
N11 C16 H16D 108.8 . .
H16C C16 H16D 107.7 . .
N8 C8 Fe3 177.5(8) . .
N6 C6 Fe3 178.5(8) . .
N14 C12 N13 114.2(6) . .
N14 C12 H12A 108.7 . .
N13 C12 H12A 108.7 . .
N14 C12 H12B 108.7 . .
N13 C12 H12B 108.7 . .
H12A C12 H12B 107.6 . .
N1 C1 Fe2 176.9(8) . .
N15 C18 C19 111.5(7) . .
N15 C18 H18A 109.3 . .
C19 C18 H18A 109.3 . .
N15 C18 H18B 109.3 . .
C19 C18 H18B 109.3 . .
H18A C18 H18B 108.0 . .
N7 C7 Fe3 175.6(8) . .
C14 C15 N11 108.1(6) . .
C14 C15 H15A 110.1 . .
N11 C15 H15A 110.1 . .
C14 C15 H15B 110.1 . .
N11 C15 H15B 110.1 . .
H15A C15 H15B 108.4 . .
N13 C11 C10 108.0(6) . .
N13 C11 H11A 110.1 . .
C10 C11 H11A 110.1 . .
N13 C11 H11B 110.1 . .
C10 C11 H11B 110.1 . .
H11A C11 H11B 108.4 . .
N15 C17 N10 114.2(6) . .
N15 C17 H17C 108.7 . .
N10 C17 H17C 108.7 . .
N15 C17 H17D 108.7 . .
N10 C17 H17D 108.7 . .
H17C C17 H17D 107.6 . .
N14 C13 N12 114.0(6) . .
N14 C13 H13A 108.7 . .
N12 C13 H13A 108.7 . .
N14 C13 H13B 108.7 . .
N12 C13 H13B 108.7 . .
H13A C13 H13B 107.6 . .
N16 C21 C20 109.9(7) . .
N16 C21 H21A 109.7 . .
C20 C21 H21A 109.7 . .
N16 C21 H21B 109.7 . .
C20 C21 H21B 109.7 . .
H21A C21 H21B 108.2 . .
N14 C20 C21 114.0(7) . .
N14 C20 H20A 108.8 . .
C21 C20 H20A 108.8 . .
N14 C20 H20B 108.8 . .
C21 C20 H20B 108.8 . .
H20A C20 H20B 107.6 . .
N17 C19 C18 109.9(7) . .
N17 C19 H19A 109.7 . .
C18 C19 H19A 109.7 . .
N17 C19 H19B 109.7 . .
C18 C19 H19B 109.7 . .
H19A C19 H19B 108.2 . .
C36 O2 C37 111.6(8) . .
C36 O2 K1 116.8(6) . .
C37 O2 K1 115.6(6) . .
O2 C37 C38 109.2(8) . .
O2 C37 H37A 109.8 . .
C38 C37 H37A 109.8 . .
O2 C37 H37B 109.8 . .
C38 C37 H37B 109.8 . .
H37A C37 H37B 108.3 . .
O3 C35 C36 108.2(8) . .
O3 C35 H35A 110.1 . .
C36 C35 H35A 110.1 . .
O3 C35 H35B 110.1 . .
C36 C35 H35B 110.1 . .
H35A C35 H35B 108.4 . .
O1 C38 C37 109.6(9) . .
O1 C38 H38A 109.8 . .
C37 C38 H38A 109.8 . .
O1 C38 H38B 109.8 . .
C37 C38 H38B 109.8 . .
H38A C38 H38B 108.2 . .
O2 C36 C35 108.8(9) . .
O2 C36 H36A 109.9 . .
C35 C36 H36A 109.9 . .
O2 C36 H36B 109.9 . .
C35 C36 H36B 109.9 . .
H36A C36 H36B 108.3 . .
C39 O1 C38 113.5(9) . .
C39 O1 K1 118.4(5) . .
C38 O1 K1 110.9(5) . .
C34 O3 C35 113.0(8) . .
C34 O3 K1 111.8(6) . .
C35 O3 K1 111.5(6) . .
O1 C39 C34 108.7(9) . 3_565
O1 C39 H39A 110.0 . .
C34 C39 H39A 110.0 3_565 .
O1 C39 H39B 110.0 . .
C34 C39 H39B 110.0 3_565 .
H39A C39 H39B 108.3 . .
O3 C34 C39 109.4(9) . 3_565
O3 C34 H34A 109.8 . .
C39 C34 H34A 109.8 3_565 .
O3 C34 H34B 109.8 . .
C39 C34 H34B 109.8 3_565 .
H34A C34 H34B 108.2 . .
C47 O11 C48 123.0(19) . .
C46 O12 C45 139(3) . .
C50 O49 C49 106.5(7) . .
O11 C47 C46 109.7(17) . .
O11 C47 H47A 109.7 . .
C46 C47 H47A 109.7 . .
O11 C47 H47B 109.7 . .
C46 C47 H47B 109.7 . .
H47A C47 H47B 108.2 . .
O11 C48 C49 114.1(17) . .
O11 C48 H48A 108.7 . .
C49 C48 H48A 108.7 . .
O11 C48 H48B 108.7 . .
C49 C48 H48B 108.7 . .
H48A C48 H48B 107.6 . .
O12 C46 C47 127(2) . .
O12 C46 H46A 105.6 . .
C47 C46 H46A 105.6 . .
O12 C46 H46B 105.6 . .
C47 C46 H46B 105.6 . .
H46A C46 H46B 106.1 . .
O12 C45 C44 123(3) . .
O12 C45 H45A 106.5 . .
C44 C45 H45A 106.5 . .
O12 C45 H45B 106.5 . .
C44 C45 H45B 106.5 . .
H45A C45 H45B 106.5 . .
O13 C44 C45 102.4(18) . .
O13 C44 H44A 111.3 . .
C45 C44 H44A 111.3 . .
O13 C44 H44B 111.3 . .
C45 C44 H44B 111.3 . .
H44A C44 H44B 109.2 . .
C54 C55 O13 110.8(16) . .
C54 C55 H55A 109.5 . .
O13 C55 H55A 109.5 . .
C54 C55 H55B 109.5 . .
O13 C55 H55B 109.5 . .
H55A C55 H55B 108.1 . .
C44 O13 C55 113(2) . .
O49 C50 C51 105.6(5) . .
O49 C50 H50A 110.6 . .
C51 C50 H50A 110.6 . .
O49 C50 H50B 110.6 . .
C51 C50 H50B 110.6 . .
H50A C50 H50B 108.8 . .
C53 O50 C54 123.6 . .
C52 O51 C51 118.4 . .
O51 C51 C50 109.5 . .
O51 C51 H51A 109.8 . .
C50 C51 H51A 109.8 . .
O51 C51 H51B 109.8 . .
C50 C51 H51B 109.8 . .
H51A C51 H51B 108.2 . .
O51 C52 C53 116.4 . .
O51 C52 H52A 108.2 . .
C53 C52 H52A 108.2 . .
O51 C52 H52B 108.2 . .
C53 C52 H52B 108.2 . .
H52A C52 H52B 107.3 . .
O50 C53 C52 120.9 . .
O50 C53 H53A 107.1 . .
C52 C53 H53A 107.1 . .
O50 C53 H53B 107.1 . .
C52 C53 H53B 107.1 . .
H53A C53 H53B 106.8 . .
O50 C54 C55 105.1(8) . .
O50 C54 H54A 110.7 . .
C55 C54 H54A 110.7 . .
O50 C54 H54B 110.7 . .
C55 C54 H54B 110.7 . .
H54A C54 H54B 108.8 . .
O49 C49 C48 102.5(9) . .
O49 C49 H49A 111.3 . .
C48 C49 H49A 111.3 . .
O49 C49 H49B 111.3 . .
C48 C49 H49B 111.3 . .
H49A C49 H49B 109.2 . .
O4 C25 C24 106.5(16) . .
O4 C25 H25A 110.4 . .
C24 C25 H25A 110.4 . .
O4 C25 H25B 110.4 . .
C24 C25 H25B 110.4 . .
H25A C25 H25B 108.6 . .
O5 C24 C25 109.2(14) . .
O5 C24 H24A 109.8 . .
C25 C24 H24A 109.8 . .
O5 C24 H24B 109.8 . .
C25 C24 H24B 109.8 . .
H24A C24 H24B 108.3 . .
O9 C27 C26 108(2) . .
O9 C27 H27A 110.1 . .
C26 C27 H27A 110.1 . .
O9 C27 H27B 110.1 . .
C26 C27 H27B 110.1 . .
H27A C27 H27B 108.5 . .
O7 C31 C30 105.9(14) . .
O7 C31 H31A 110.6 . .
C30 C31 H31A 110.6 . .
O7 C31 H31B 110.6 . .
C30 C31 H31B 110.6 . .
H31A C31 H31B 108.7 . .
O8 C30 C31 109.7(15) . .
O8 C30 H30A 109.7 . .
C31 C30 H30A 109.7 . .
O8 C30 H30B 109.7 . .
C31 C30 H30B 109.7 . .
H30A C30 H30B 108.2 . .
O8 C29 C28 115.3(17) . .
O8 C29 H29A 108.4 . .
C28 C29 H29A 108.4 . .
O8 C29 H29B 108.4 . .
C28 C29 H29B 108.4 . .
H29A C29 H29B 107.5 . .
O4 C26 C27 108(2) . .
O4 C26 H26A 110.2 . .
C27 C26 H26A 110.2 . .
O4 C26 H26B 110.2 . .
C27 C26 H26B 110.2 . .
H26A C26 H26B 108.5 . .
O9 C28 C29 111.1(19) . .
O9 C28 H28A 109.4 . .
C29 C28 H28A 109.4 . .
O9 C28 H28B 109.4 . .
C29 C28 H28B 109.4 . .
H28A C28 H28B 108.0 . .
C22 C23 O5 110(3) . .
C22 C23 H23A 109.6 . .
O5 C23 H23A 109.6 . .
C22 C23 H23B 109.7 . .
O5 C23 H23B 109.6 . .
H23A C23 H23B 108.2 . .
O6 C33 C32 105(3) . .
O6 C33 H33A 110.8 . .
C32 C33 H33A 110.7 . .
O6 C33 H33B 110.8 . .
C32 C33 H33B 110.7 . .
H33A C33 H33B 108.8 . .
C23 C22 O6 108(5) . .
C23 C22 H22A 110.2 . .
O6 C22 H22A 110.2 . .
C23 C22 H22B 110.2 . .
O6 C22 H22B 110.2 . .
H22A C22 H22B 108.5 . .
O7 C32 C33 110.7(16) . .
O7 C32 H32A 109.5 . .
C33 C32 H32A 109.5 . .
O7 C32 H32B 109.5 . .
C33 C32 H32B 109.6 . .
H32A C32 H32B 108.1 . .
C27 O9 C28 113.6(18) . .
C29 O8 C30 119.9(16) . .
C24 O5 C23 114.9(14) . .
C31 O7 C32 109.6(16) . .
C26 O4 C25 112.4(18) . .
C33 O6 C22 108(4) . .

loop_
_geom_bond_atom_site_label_1
_geom_bond_atom_site_label_2
_geom_bond_distance
_geom_bond_site_symmetry_2
Ni1 N11 2.041(6) .
Ni1 N13 2.066(6) .
Ni1 N10 2.071(5) .
Ni1 N12 2.071(5) .
Ni1 N4 2.122(6) .
Ni1 N2 2.125(7) .
Fe2 C1 1.924(10) 3_575
Fe2 C1 1.924(10) .
Fe2 C2 1.928(8) 3_575
Fe2 C2 1.928(8) .
Fe2 C3 1.937(8) 3_575
Fe2 C3 1.937(8) .
Fe3 C6 1.923(9) .
Fe3 C8 1.930(10) .
Fe3 C4 1.932(8) .
Fe3 C5 1.937(8) .
Fe3 C9 1.940(8) .
Fe3 C7 1.974(10) .
K1 O2 2.739(6) 3_565
K1 O2 2.739(6) .
K1 O1 2.776(6) 3_565
K1 O1 2.776(6) .
K1 O3 2.875(6) .
K1 O3 2.875(6) 3_565
K1 O15W 2.993(7) 3_565
K1 O15W 2.993(7) .
N13 C11 1.475(8) .
N13 C12 1.482(9) .
N13 H13C 0.9100 .
N4 C4 1.146(8) .
N11 C16 1.494(9) .
N11 C15 1.498(8) .
N11 H11C 0.9100 .
C10 N10 1.474(8) .
C10 C11 1.525(10) .
C10 H10A 0.9700 .
C10 H10B 0.9700 .
N12 C14 1.468(8) .
N12 C13 1.485(10) .
N12 H12C 0.9100 .
N10 C17 1.482(9) .
N10 H10C 0.9100 .
C3 N3 1.130(9) .
N2 C2 1.149(8) .
N14 C13 1.446(9) .
N14 C12 1.447(9) .
N14 C20 1.453(9) .
N9 C9 1.139(9) .
N5 C5 1.137(9) .
N15 C16 1.434(9) .
N15 C18 1.450(9) .
N15 C17 1.453(9) .
N17 C19 1.496(11) .
N17 H17A 0.8900 .
N17 H17B 0.8900 .
N17 H17E 0.8900 .
N16 C21 1.496(11) .
N16 H16A 0.8900 .
N16 H16B 0.8900 .
N16 H16E 0.8900 .
C14 C15 1.486(10) .
C14 H14A 0.9700 .
C14 H14B 0.9700 .
C16 H16C 0.9700 .
C16 H16D 0.9700 .
C8 N8 1.146(10) .
C6 N6 1.159(9) .
C12 H12A 0.9700 .
C12 H12B 0.9700 .
C1 N1 1.156(10) .
C18 C19 1.509(11) .
C18 H18A 0.9700 .
C18 H18B 0.9700 .
N7 C7 1.128(9) .
C15 H15A 0.9700 .
C15 H15B 0.9700 .
C11 H11A 0.9700 .
C11 H11B 0.9700 .
C17 H17C 0.9700 .
C17 H17D 0.9700 .
C13 H13A 0.9700 .
C13 H13B 0.9700 .
C21 C20 1.496(11) .
C21 H21A 0.9700 .
C21 H21B 0.9700 .
C20 H20A 0.9700 .
C20 H20B 0.9700 .
C19 H19A 0.9700 .
C19 H19B 0.9700 .
O2 C36 1.392(12) .
O2 C37 1.405(11) .
C37 C38 1.485(14) .
C37 H37A 0.9700 .
C37 H37B 0.9700 .
C35 O3 1.437(11) .
C35 C36 1.487(13) .
C35 H35A 0.9700 .
C35 H35B 0.9700 .
C38 O1 1.443(10) .
C38 H38A 0.9700 .
C38 H38B 0.9700 .
C36 H36A 0.9700 .
C36 H36B 0.9700 .
O1 C39 1.427(12) .
O3 C34 1.429(11) .
C39 C34 1.474(14) 3_565
C39 H39A 0.9700 .
C39 H39B 0.9700 .
C34 C39 1.474(14) 3_565
C34 H34A 0.9700 .
C34 H34B 0.9700 .
O11 C47 1.20(2) .
O11 C48 1.383(17) .
O12 C46 1.28(2) .
O12 C45 1.39(2) .
O49 C50 1.344(11) .
O49 C49 1.451(12) .
C47 C46 1.42(3) .
C47 H47A 0.9700 .
C47 H47B 0.9700 .
C48 C49 1.49(2) .
C48 H48A 0.9700 .
C48 H48B 0.9700 .
C46 H46A 0.9700 .
C46 H46B 0.9700 .
C45 C44 1.53(4) .
C45 H45A 0.9700 .
C45 H45B 0.9700 .
C44 O13 1.381(11) .
C44 H44A 0.9700 .
C44 H44B 0.9700 .
C55 C54 1.432(10) .
C55 O13 1.45(2) .
C55 H55A 0.9700 .
C55 H55B 0.9700 .
O10W O5W 1.64(3) .
C50 C51 1.5397 .
C50 H50A 0.9700 .
C50 H50B 0.9700 .
O50 C53 1.0743 .
O50 C54 1.3387 .
O51 C52 1.2455 .
O51 C51 1.3474 .
C51 H51A 0.9700 .
C51 H51B 0.9700 .
C52 C53 1.5249 .
C52 H52A 0.9700 .
C52 H52B 0.9700 .
C53 H53A 0.9700 .
C53 H53B 0.9700 .
C54 H54A 0.9700 .
C54 H54B 0.9700 .
C49 H49A 0.9700 .
C49 H49B 0.9700 .
O13W O16W 1.3677 .
C25 O4 1.43(2) .
C25 C24 1.49(2) .
C25 H25A 0.9700 .
C25 H25B 0.9700 .
C24 O5 1.361(17) .
C24 H24A 0.9700 .
C24 H24B 0.9700 .
C27 O9 1.43(3) .
C27 C26 1.58(3) .
C27 H27A 0.9700 .
C27 H27B 0.9700 .
C31 O7 1.356(18) .
C31 C30 1.48(2) .
C31 H31A 0.9700 .
C31 H31B 0.9700 .
C30 O8 1.447(18) .
C30 H30A 0.9700 .
C30 H30B 0.9700 .
C29 O8 1.43(2) .
C29 C28 1.52(3) .
C29 H29A 0.9700 .
C29 H29B 0.9700 .
C26 O4 1.38(2) .
C26 H26A 0.9700 .
C26 H26B 0.9700 .
C28 O9 1.44(2) .
C28 H28A 0.9700 .
C28 H28B 0.9700 .
C23 C22 1.27(7) .
C23 O5 1.417(18) .
C23 H23A 0.9700 .
C23 H23B 0.9700 .
C33 O6 1.22(4) .
C33 C32 1.51(3) .
C33 H33A 0.9700 .
C33 H33B 0.9700 .
C22 O6 1.392(11) .
C22 H22A 0.9700 .
C22 H22B 0.9700 .
C32 O7 1.436(18) .
C32 H32A 0.9700 .
C32 H32B 0.9700 .

loop_
_geom_hbond_atom_site_label_D
_geom_hbond_atom_site_label_H
_geom_hbond_atom_site_label_A
_geom_hbond_distance_DH
_geom_hbond_distance_HA
_geom_hbond_distance_DA
_geom_hbond_angle_DHA
_geom_hbond_site_symmetry_A
N13 H13C N1 0.91 2.56 3.337(9) 143.9 3_575
N10 H10C N7 0.91 2.49 3.305(9) 149.4 .
N17 H17A O49 0.89 2.05 2.918(11) 164.6 .
N17 H17B O50 0.89 2.01 2.876(9) 164.1 .
N17 H17A O51 0.89 2.52 2.979(9) 112.9 .
N17 H17B O13 0.89 2.43 2.965(17) 118.8 .
N17 H17E O12 0.89 2.33 3.151(16) 153.3 .
N16 H16A O6 0.89 2.15 2.985(19) 156.4 .
N16 H16A O5 0.89 2.35 2.902(11) 120.2 .
N16 H16B O4 0.89 2.18 2.984(12) 150.7 .
N16 H16B O9 0.89 2.30 2.935(14) 128.2 .
N16 H16E O7 0.89 2.48 2.953(13) 113.4 .
N16 H16E O8 0.89 2.22 3.009(14) 147.6 .
